data_4083369
loop_
_publ_author_name
'Ogienko, Mikhail A.'
'Pushkarevsky, Nikolay A.'
'Smolentsev, Anton I.'
'Nadolinny, Vladimir A.'
'Ketkov, Sergey Yu.'
'Konchenko, Sergey N.'

_publ_section_title
;
 Metal- and Ligand-Supported Reduction of the {Fe2S2} Cluster as a Path to
 Formation of Molecular Group 13 Element Complexes {Fe2S2M} (M = Al, Ga)
;
_journal_issue 11
_journal_name_full Organometallics
_journal_page_first 2713
_journal_paper_doi 10.1021/om401237x
_journal_volume 33
_journal_year 2014
_chemical_formula_moiety 'C16 H15 Al Fe2 O6 S2'
_chemical_formula_sum 'C16 H15 Al Fe2 O6 S2'
_chemical_formula_weight 506.08
_chemical_name_systematic
; 
 ? 
;
_space_group_IT_number 2
_symmetry_cell_setting triclinic
_symmetry_space_group_name_Hall '-P 1'
_symmetry_space_group_name_H-M 'P -1'
_atom_sites_solution_hydrogens geom
_atom_sites_solution_primary direct
_atom_sites_solution_secondary difmap
_audit_creation_method SHELXL-97
_cell_angle_alpha 69.11(3)
_cell_angle_beta 78.09(3)
_cell_angle_gamma 83.10(3)
_cell_formula_units_Z 2
_cell_length_a 8.3412(17)
_cell_length_b 11.045(2)
_cell_length_c 12.147(2)
_cell_measurement_temperature 173(2)
_cell_volume 1021.7(4)
_computing_cell_refinement 'SAINT (Bruker, 2004)'
_computing_data_collection 'APEX2 (Bruker, 2004)'
_computing_data_reduction 'SAINT (Bruker, 2004)'
_computing_molecular_graphics 'SHELXTL (Bruker, 2004)'
_computing_publication_material 'SHELXTL (Bruker, 2004)'
_computing_structure_refinement 'SHELXTL (Bruker, 2004)'
_computing_structure_solution 'SHELXTL (Bruker, 2004)'
_diffrn_ambient_temperature 173(2)
_diffrn_detector_area_resol_mean 25
_diffrn_measured_fraction_theta_full 0.941
_diffrn_measured_fraction_theta_max 0.935
_diffrn_measurement_device_type 'Bruker Nonius X8Apex CCD area-detector'
_diffrn_measurement_method '\f and \w scans'
_diffrn_radiation_monochromator graphite
_diffrn_radiation_source 'fine-focus sealed tube'
_diffrn_radiation_type MoK\a
_diffrn_radiation_wavelength 0.71073
_diffrn_reflns_av_R_equivalents 0.0556
_diffrn_reflns_av_sigmaI/netI 0.0577
_diffrn_reflns_limit_h_max 9
_diffrn_reflns_limit_h_min -10
_diffrn_reflns_limit_k_max 13
_diffrn_reflns_limit_k_min -13
_diffrn_reflns_limit_l_max 14
_diffrn_reflns_limit_l_min -14
_diffrn_reflns_number 7353
_diffrn_reflns_theta_full 25.25
_diffrn_reflns_theta_max 25.99
_diffrn_reflns_theta_min 1.82
_diffrn_standards_decay_% 0
_diffrn_standards_number 0
_exptl_absorpt_coefficient_mu 1.696
_exptl_absorpt_correction_T_max 0.8224
_exptl_absorpt_correction_T_min 0.6765
_exptl_absorpt_correction_type multi-scan
_exptl_absorpt_process_details 'SADABS (Bruker, 2004)'
_exptl_crystal_colour black
_exptl_crystal_density_diffrn 1.645
_exptl_crystal_density_method 'not measured'
_exptl_crystal_description block
_exptl_crystal_F_000 512
_exptl_crystal_size_max 0.25
_exptl_crystal_size_mid 0.17
_exptl_crystal_size_min 0.12
_refine_diff_density_max 0.379
_refine_diff_density_min -0.380
_refine_diff_density_rms 0.080
_refine_ls_extinction_method none
_refine_ls_goodness_of_fit_ref 1.002
_refine_ls_hydrogen_treatment constr
_refine_ls_matrix_type full
_refine_ls_number_parameters 249
_refine_ls_number_reflns 3744
_refine_ls_number_restraints 0
_refine_ls_restrained_S_all 1.002
_refine_ls_R_factor_all 0.0429
_refine_ls_R_factor_gt 0.0350
_refine_ls_shift/su_max 0.000
_refine_ls_shift/su_mean 0.000
_refine_ls_structure_factor_coef Fsqd
_refine_ls_weighting_details 'calc w=1/[\s^2^(Fo^2^)+(0.0549P)^2^] where P=(Fo^2^+2Fc^2^)/3'
_refine_ls_weighting_scheme calc
_refine_ls_wR_factor_gt 0.0882
_refine_ls_wR_factor_ref 0.0911
_reflns_number_gt 3175
_reflns_number_total 3744
_reflns_threshold_expression >2sigma(I)
_cod_data_source_file om401237x_si_002.cif
_cod_data_source_block 1
_cod_depositor_comments 'Adding full bibliography for 4083369--4083371.cif.'
_cod_database_code 4083369

loop_
_symmetry_equiv_pos_as_xyz
'x, y, z'
'-x, -y, -z'

loop_
_atom_site_label
_atom_site_type_symbol
_atom_site_fract_x
_atom_site_fract_y
_atom_site_fract_z
_atom_site_U_iso_or_equiv
_atom_site_adp_type
_atom_site_occupancy
_atom_site_symmetry_multiplicity
_atom_site_calc_flag
_atom_site_refinement_flags
Fe1 Fe 0.40553(4) 0.59290(4) 0.71227(3) 0.02476(12) Uani 1 1 d .
S1 S 0.36440(8) 0.81289(6) 0.61711(6) 0.02786(16) Uani 1 1 d .
Al1 Al 0.23591(9) 0.80889(7) 0.79696(7) 0.02307(18) Uani 1 1 d .
O1 O 0.6452(3) 0.5696(3) 0.8670(3) 0.0587(7) Uani 1 1 d .
C1 C 0.5509(4) 0.5799(3) 0.8080(3) 0.0383(7) Uani 1 1 d .
Fe2 Fe 0.15328(5) 0.69060(4) 0.62519(3) 0.02510(12) Uani 1 1 d .
S2 S 0.15398(8) 0.61404(6) 0.82852(6) 0.02763(16) Uani 1 1 d .
O2 O 0.6480(3) 0.5952(2) 0.4999(2) 0.0459(6) Uani 1 1 d .
C2 C 0.5531(4) 0.5931(3) 0.5824(3) 0.0335(6) Uani 1 1 d .
O3 O 0.3376(3) 0.3189(2) 0.7803(2) 0.0410(5) Uani 1 1 d .
C3 C 0.3666(3) 0.4254(3) 0.7530(3) 0.0315(6) Uani 1 1 d .
O4 O -0.0201(3) 0.4643(2) 0.6505(2) 0.0491(6) Uani 1 1 d .
C4 C 0.0470(4) 0.5520(3) 0.6426(2) 0.0337(6) Uani 1 1 d .
O5 O 0.2726(3) 0.7218(2) 0.37250(18) 0.0407(5) Uani 1 1 d .
C5 C 0.2257(3) 0.7114(3) 0.4708(3) 0.0308(6) Uani 1 1 d .
O6 O -0.1307(3) 0.8791(3) 0.6110(3) 0.0631(8) Uani 1 1 d .
C6 C -0.0198(4) 0.8068(3) 0.6151(3) 0.0383(7) Uani 1 1 d .
C11 C 0.3330(3) 0.9732(2) 0.8181(2) 0.0249(5) Uani 1 1 d .
C12 C 0.1751(3) 1.0104(3) 0.7874(2) 0.0267(5) Uani 1 1 d .
C13 C 0.0604(3) 0.9270(3) 0.8806(3) 0.0315(6) Uani 1 1 d .
C14 C 0.1484(3) 0.8407(3) 0.9674(2) 0.0301(6) Uani 1 1 d .
C15 C 0.3183(3) 0.8668(3) 0.9287(2) 0.0268(6) Uani 1 1 d .
C21 C 0.4903(4) 1.0322(3) 0.7447(3) 0.0365(7) Uani 1 1 d .
H21A H 0.4760 1.0767 0.6614 0.055 Uiso 1 1 calc R
H21B H 0.5776 0.9638 0.7482 0.055 Uiso 1 1 calc R
H21C H 0.5202 1.0948 0.7765 0.055 Uiso 1 1 calc R
C22 C 0.1375(5) 1.1147(3) 0.6758(3) 0.0438(8) Uani 1 1 d .
H22A H 0.1296 1.1992 0.6864 0.066 Uiso 1 1 calc R
H22B H 0.0331 1.0991 0.6594 0.066 Uiso 1 1 calc R
H22C H 0.2253 1.1141 0.6085 0.066 Uiso 1 1 calc R
C23 C -0.1219(4) 0.9301(4) 0.8875(4) 0.0514(10) Uani 1 1 d .
H23A H -0.1561 0.8418 0.9073 0.077 Uiso 1 1 calc R
H23B H -0.1505 0.9850 0.8100 0.077 Uiso 1 1 calc R
H23C H -0.1781 0.9654 0.9496 0.077 Uiso 1 1 calc R
C24 C 0.0775(5) 0.7367(3) 1.0816(3) 0.0502(9) Uani 1 1 d .
H24A H -0.0320 0.7663 1.1130 0.075 Uiso 1 1 calc R
H24B H 0.1490 0.7190 1.1409 0.075 Uiso 1 1 calc R
H24C H 0.0696 0.6572 1.0650 0.075 Uiso 1 1 calc R
C25 C 0.4544(4) 0.8031(3) 0.9968(3) 0.0429(7) Uani 1 1 d .
H25A H 0.4693 0.8529 1.0462 0.064 Uiso 1 1 calc R
H25B H 0.5562 0.8004 0.9403 0.064 Uiso 1 1 calc R
H25C H 0.4266 0.7145 1.0483 0.064 Uiso 1 1 calc R

loop_
_atom_site_aniso_label
_atom_site_aniso_U_11
_atom_site_aniso_U_22
_atom_site_aniso_U_33
_atom_site_aniso_U_23
_atom_site_aniso_U_13
_atom_site_aniso_U_12
Fe1 0.0257(2) 0.0234(2) 0.02559(19) -0.00943(15) -0.00276(15) -0.00262(15)
S1 0.0341(3) 0.0234(3) 0.0245(3) -0.0090(2) 0.0039(3) -0.0090(3)
Al1 0.0231(4) 0.0231(4) 0.0243(4) -0.0107(3) -0.0014(3) -0.0028(3)
O1 0.0541(15) 0.0699(19) 0.0671(17) -0.0322(14) -0.0347(14) 0.0098(14)
C1 0.0374(16) 0.0386(17) 0.0428(17) -0.0190(14) -0.0081(15) 0.0009(13)
Fe2 0.0258(2) 0.0242(2) 0.0241(2) -0.00733(15) -0.00248(15) -0.00332(15)
S2 0.0325(3) 0.0250(3) 0.0238(3) -0.0085(2) 0.0026(3) -0.0081(3)
O2 0.0449(13) 0.0465(13) 0.0431(12) -0.0208(10) 0.0118(11) -0.0072(10)
C2 0.0344(15) 0.0283(14) 0.0392(15) -0.0136(12) -0.0045(13) -0.0034(12)
O3 0.0488(13) 0.0235(10) 0.0492(13) -0.0087(9) -0.0110(11) -0.0035(9)
C3 0.0294(13) 0.0345(16) 0.0309(14) -0.0105(12) -0.0085(12) 0.0006(12)
O4 0.0597(15) 0.0473(14) 0.0407(12) -0.0076(10) -0.0071(11) -0.0309(13)
C4 0.0355(15) 0.0363(16) 0.0257(13) -0.0041(11) -0.0072(12) -0.0055(13)
O5 0.0473(13) 0.0487(13) 0.0261(10) -0.0126(9) 0.0019(9) -0.0180(11)
C5 0.0296(13) 0.0271(14) 0.0359(15) -0.0081(11) -0.0080(12) -0.0063(11)
O6 0.0571(16) 0.079(2) 0.0590(16) -0.0349(15) -0.0252(14) 0.0353(15)
C6 0.0392(17) 0.0440(17) 0.0336(15) -0.0164(13) -0.0098(14) 0.0069(14)
C11 0.0252(12) 0.0249(13) 0.0275(12) -0.0131(10) -0.0025(11) -0.0036(10)
C12 0.0291(13) 0.0236(13) 0.0317(13) -0.0131(11) -0.0081(11) -0.0010(11)
C13 0.0223(13) 0.0361(15) 0.0444(16) -0.0264(13) 0.0002(12) -0.0036(11)
C14 0.0333(14) 0.0318(14) 0.0274(13) -0.0152(11) 0.0014(12) -0.0060(12)
C15 0.0284(13) 0.0302(14) 0.0241(12) -0.0118(11) -0.0049(11) -0.0022(11)
C21 0.0304(14) 0.0403(16) 0.0393(15) -0.0161(13) 0.0049(13) -0.0150(13)
C22 0.063(2) 0.0315(16) 0.0410(17) -0.0135(13) -0.0217(16) 0.0098(15)
C23 0.0201(14) 0.072(2) 0.084(3) -0.056(2) -0.0039(16) 0.0001(15)
C24 0.067(2) 0.0457(19) 0.0347(16) -0.0179(14) 0.0178(16) -0.0242(18)
C25 0.0495(19) 0.0421(18) 0.0447(17) -0.0184(14) -0.0232(16) 0.0065(15)

loop_
_atom_type_symbol
_atom_type_description
_atom_type_scat_dispersion_real
_atom_type_scat_dispersion_imag
_atom_type_scat_source
C C 0.0033 0.0016 'International Tables Vol C Tables 4.2.6.8 and 6.1.1.4'
H H 0.0000 0.0000 'International Tables Vol C Tables 4.2.6.8 and 6.1.1.4'
Al Al 0.0645 0.0514 'International Tables Vol C Tables 4.2.6.8 and 6.1.1.4'
Fe Fe 0.3463 0.8444 'International Tables Vol C Tables 4.2.6.8 and 6.1.1.4'
O O 0.0106 0.0060 'International Tables Vol C Tables 4.2.6.8 and 6.1.1.4'
S S 0.1246 0.1234 'International Tables Vol C Tables 4.2.6.8 and 6.1.1.4'

loop_
_geom_angle_atom_site_label_1
_geom_angle_atom_site_label_2
_geom_angle_atom_site_label_3
_geom_angle
C3 Fe1 C2 93.34(13)
C3 Fe1 C1 100.05(14)
C2 Fe1 C1 96.75(14)
C3 Fe1 S1 155.10(10)
C2 Fe1 S1 86.98(10)
C1 Fe1 S1 104.64(11)
C3 Fe1 S2 87.14(10)
C2 Fe1 S2 159.12(11)
C1 Fe1 S2 103.73(10)
S1 Fe1 S2 83.97(4)
C3 Fe1 Fe2 98.56(10)
C2 Fe1 Fe2 102.27(11)
C1 Fe1 Fe2 152.44(10)
S1 Fe1 Fe2 57.25(3)
S2 Fe1 Fe2 57.13(3)
Al1 S1 Fe1 83.65(4)
Al1 S1 Fe2 84.66(4)
Fe1 S1 Fe2 65.68(3)
C15 Al1 C13 63.90(11)
C15 Al1 C14 38.23(10)
C13 Al1 C14 37.74(12)
C15 Al1 C11 38.24(10)
C13 Al1 C11 63.61(10)
C14 Al1 C11 63.51(10)
C15 Al1 C12 63.94(11)
C13 Al1 C12 38.43(10)
C14 Al1 C12 63.64(11)
C11 Al1 C12 37.77(10)
C15 Al1 S1 129.68(8)
C13 Al1 S1 139.84(10)
C14 Al1 S1 166.45(8)
C11 Al1 S1 103.05(8)
C12 Al1 S1 107.29(8)
C15 Al1 S2 125.16(8)
C13 Al1 S2 114.56(8)
C14 Al1 S2 104.28(8)
C11 Al1 S2 163.30(8)
C12 Al1 S2 149.33(8)
S1 Al1 S2 88.49(5)
O1 C1 Fe1 178.2(3)
C5 Fe2 C4 90.15(13)
C5 Fe2 C6 101.09(14)
C4 Fe2 C6 98.19(15)
C5 Fe2 S2 157.44(10)
C4 Fe2 S2 89.49(10)
C6 Fe2 S2 101.29(10)
C5 Fe2 S1 88.61(9)
C4 Fe2 S1 159.48(11)
C6 Fe2 S1 102.15(11)
S2 Fe2 S1 83.93(4)
C5 Fe2 Fe1 101.00(10)
C4 Fe2 Fe1 103.20(11)
C6 Fe2 Fe1 149.02(10)
S2 Fe2 Fe1 57.25(3)
S1 Fe2 Fe1 57.06(3)
Al1 S2 Fe2 84.70(4)
Al1 S2 Fe1 83.50(4)
Fe2 S2 Fe1 65.62(4)
O2 C2 Fe1 178.8(3)
O3 C3 Fe1 178.2(3)
O4 C4 Fe2 178.2(3)
O5 C5 Fe2 178.5(3)
O6 C6 Fe2 178.7(3)
C12 C11 C15 108.6(2)
C12 C11 C21 125.8(3)
C15 C11 C21 125.6(3)
C12 C11 Al1 71.17(14)
C15 C11 Al1 70.38(14)
C21 C11 Al1 122.60(18)
C11 C12 C13 107.5(2)
C11 C12 C22 125.7(3)
C13 C12 C22 126.8(3)
C11 C12 Al1 71.06(15)
C13 C12 Al1 70.40(15)
C22 C12 Al1 122.33(19)
C14 C13 C12 108.1(2)
C14 C13 C23 125.0(3)
C12 C13 C23 126.9(3)
C14 C13 Al1 71.34(16)
C12 C13 Al1 71.17(15)
C23 C13 Al1 123.73(19)
C13 C14 C15 108.5(2)
C13 C14 C24 126.5(3)
C15 C14 C24 125.0(3)
C13 C14 Al1 70.92(15)
C15 C14 Al1 70.50(14)
C24 C14 Al1 123.9(2)
C14 C15 C11 107.4(3)
C14 C15 C25 126.5(3)
C11 C15 C25 126.0(3)
C14 C15 Al1 71.27(15)
C11 C15 Al1 71.39(15)
C25 C15 Al1 127.0(2)
C11 C21 H21A 109.5
C11 C21 H21B 109.5
H21A C21 H21B 109.5
C11 C21 H21C 109.5
H21A C21 H21C 109.5
H21B C21 H21C 109.5
C12 C22 H22A 109.5
C12 C22 H22B 109.5
H22A C22 H22B 109.5
C12 C22 H22C 109.5
H22A C22 H22C 109.5
H22B C22 H22C 109.5
C13 C23 H23A 109.5
C13 C23 H23B 109.5
H23A C23 H23B 109.5
C13 C23 H23C 109.5
H23A C23 H23C 109.5
H23B C23 H23C 109.5
C14 C24 H24A 109.5
C14 C24 H24B 109.5
H24A C24 H24B 109.5
C14 C24 H24C 109.5
H24A C24 H24C 109.5
H24B C24 H24C 109.5
C15 C25 H25A 109.5
C15 C25 H25B 109.5
H25A C25 H25B 109.5
C15 C25 H25C 109.5
H25A C25 H25C 109.5
H25B C25 H25C 109.5

loop_
_geom_bond_atom_site_label_1
_geom_bond_atom_site_label_2
_geom_bond_distance
Fe1 C3 1.788(3)
Fe1 C2 1.789(3)
Fe1 C1 1.807(3)
Fe1 S1 2.3060(11)
Fe1 S2 2.3121(10)
Fe1 Fe2 2.5039(10)
S1 Al1 2.2134(12)
S1 Fe2 2.3109(10)
Al1 C15 2.175(3)
Al1 C13 2.180(3)
Al1 C14 2.185(3)
Al1 C11 2.188(3)
Al1 C12 2.190(3)
Al1 S2 2.2140(11)
O1 C1 1.139(4)
Fe2 C5 1.787(3)
Fe2 C4 1.787(3)
Fe2 C6 1.806(3)
Fe2 S2 2.3088(10)
O2 C2 1.137(3)
O3 C3 1.145(3)
O4 C4 1.141(4)
O5 C5 1.146(3)
O6 C6 1.144(4)
C11 C12 1.417(4)
C11 C15 1.429(4)
C11 C21 1.500(3)
C12 C13 1.438(4)
C12 C22 1.496(4)
C13 C14 1.412(5)
C13 C23 1.502(4)
C14 C15 1.428(4)
C14 C24 1.511(4)
C15 C25 1.499(5)
C21 H21A 0.9800
C21 H21B 0.9800
C21 H21C 0.9800
C22 H22A 0.9800
C22 H22B 0.9800
C22 H22C 0.9800
C23 H23A 0.9800
C23 H23B 0.9800
C23 H23C 0.9800
C24 H24A 0.9800
C24 H24B 0.9800
C24 H24C 0.9800
C25 H25A 0.9800
C25 H25B 0.9800
C25 H25C 0.9800
